data_4024832
loop_
_publ_author_name
'Liang Hong'
'Lei Wang'
'Wangsheng Sun'
'Kwokyin Wong'
'Rui Wang'

_publ_section_title
;
Organocatalytic Asymmetric Friedel-Crafts Alkylation/Cyclization Cascade
Reaction of 1-Naphthols and \a,\b-Unsaturated Aldehydes: An
Enantioselective Synthesis of Chromanes and Dihydrobenzopyranes
;
_journal_name_full 'Journal of Organic Chemistry'
_journal_page_first 6881
_journal_page_last 6884
_journal_paper_doi 10.1021/jo901409d
_journal_volume 74
_journal_year 2009
_chemical_formula_sum 'C19 H18 O2'
_chemical_formula_weight 278.33
_chemical_name_systematic
; 
 ? 
;
_space_group_IT_number 19
_symmetry_cell_setting orthorhombic
_symmetry_space_group_name_Hall 'P 2ac 2ab'
_symmetry_space_group_name_H-M 'P 21 21 21'
_atom_sites_solution_hydrogens geom
_atom_sites_solution_primary direct
_atom_sites_solution_secondary difmap
_audit_creation_method SHELXL-97
_cell_angle_alpha 90.00
_cell_angle_beta 90.00
_cell_angle_gamma 90.00
_cell_formula_units_Z 4
_cell_length_a 5.788(2)
_cell_length_b 10.571(4)
_cell_length_c 23.447(10)
_cell_measurement_reflns_used 2764
_cell_measurement_temperature 296(2)
_cell_measurement_theta_max 26.25
_cell_measurement_theta_min 2.59
_cell_volume 1434.8(10)
_computing_cell_refinement 'Bruker SMART'
_computing_data_collection 'Bruker SMART'
_computing_data_reduction 'Bruker SAINT'
_computing_molecular_graphics 'Bruker SHELXTL'
_computing_publication_material 'Bruker SHELXTL'
_computing_structure_refinement 'SHELXL-97 (Sheldrick, 1997)'
_computing_structure_solution 'SHELXS-97 (Sheldrick, 1990)'
_diffrn_ambient_temperature 296(2)
_diffrn_measured_fraction_theta_full 0.987
_diffrn_measured_fraction_theta_max 0.987
_diffrn_measurement_device_type 'CCD area detector'
_diffrn_measurement_method 'phi and omega scans'
_diffrn_radiation_monochromator graphite
_diffrn_radiation_source 'fine-focus sealed tube'
_diffrn_radiation_type MoK\a
_diffrn_radiation_wavelength 0.71073
_diffrn_reflns_av_R_equivalents 0.0246
_diffrn_reflns_av_sigmaI/netI 0.0271
_diffrn_reflns_limit_h_max 7
_diffrn_reflns_limit_h_min -7
_diffrn_reflns_limit_k_max 13
_diffrn_reflns_limit_k_min -13
_diffrn_reflns_limit_l_max 19
_diffrn_reflns_limit_l_min -29
_diffrn_reflns_number 8123
_diffrn_reflns_theta_full 26.46
_diffrn_reflns_theta_max 26.46
_diffrn_reflns_theta_min 2.11
_exptl_absorpt_coefficient_mu 0.082
_exptl_absorpt_correction_T_max 0.9882
_exptl_absorpt_correction_T_min 0.9813
_exptl_absorpt_correction_type multi-scan
_exptl_absorpt_process_details sadabs
_exptl_crystal_colour colorless
_exptl_crystal_density_diffrn 1.288
_exptl_crystal_density_method 'not measured'
_exptl_crystal_description stick
_exptl_crystal_F_000 592
_exptl_crystal_size_max 0.33
_exptl_crystal_size_mid 0.19
_exptl_crystal_size_min 0.15
_refine_diff_density_max 0.129
_refine_diff_density_min -0.135
_refine_diff_density_rms 0.028
_refine_ls_abs_structure_details 'Flack H D (1983), Acta Cryst. A39, 876-881'
_refine_ls_abs_structure_Flack 1.5(14)
_refine_ls_extinction_method none
_refine_ls_goodness_of_fit_ref 1.023
_refine_ls_hydrogen_treatment constr
_refine_ls_matrix_type full
_refine_ls_number_parameters 192
_refine_ls_number_reflns 2910
_refine_ls_number_restraints 0
_refine_ls_restrained_S_all 1.023
_refine_ls_R_factor_all 0.0455
_refine_ls_R_factor_gt 0.0365
_refine_ls_shift/su_max 0.000
_refine_ls_shift/su_mean 0.000
_refine_ls_structure_factor_coef Fsqd
_refine_ls_weighting_details 'calc w=1/[\s^2^(Fo^2^)+(0.0438P)^2^+0.1415P] where P=(Fo^2^+2Fc^2^)/3'
_refine_ls_weighting_scheme calc
_refine_ls_wR_factor_gt 0.0842
_refine_ls_wR_factor_ref 0.0897
_reflns_number_gt 2480
_reflns_number_total 2910
_reflns_threshold_expression >2sigma(I)
_cod_data_source_file jo901409d_si_002.cif
_cod_data_source_block p212121
_cod_depositor_comments
;
The following automatic conversions were performed:
'_symmetry_cell_setting' value 'Orthorhombic' changed to 'orthorhombic'
according to '/home/saulius/struct/CIF-dictionaries/cif_core.dic'
dictionary named 'cif_core.dic' version 2.4.1 from 2010-06-29.

Automatic conversion script
Id: cif_fix_enum 1527 2010-12-29 10:47:43Z saulius 
;
_cod_original_sg_symbol_H-M P2(1)2(1)2(1)
_cod_database_code 4024832

loop_
_symmetry_equiv_pos_as_xyz
'x, y, z'
'-x+1/2, -y, z+1/2'
'-x, y+1/2, -z+1/2'
'x+1/2, -y+1/2, -z'

loop_
_atom_site_label
_atom_site_type_symbol
_atom_site_fract_x
_atom_site_fract_y
_atom_site_fract_z
_atom_site_U_iso_or_equiv
_atom_site_adp_type
_atom_site_occupancy
_atom_site_symmetry_multiplicity
_atom_site_calc_flag
_atom_site_refinement_flags
_atom_site_disorder_assembly
_atom_site_disorder_group
C1 C 0.6570(3) 0.25395(16) 0.88497(8) 0.0515(5) Uani 1 1 d . . .
H1A H 0.5306 0.3065 0.8788 0.062 Uiso 1 1 calc R . .
C2 C 0.6572(4) 0.13456(18) 0.86158(9) 0.0620(5) Uani 1 1 d . . .
H2A H 0.5325 0.1074 0.8398 0.074 Uiso 1 1 calc R . .
C3 C 0.8417(4) 0.05579(17) 0.87056(8) 0.0565(5) Uani 1 1 d . . .
H3 H 0.8438 -0.0248 0.8546 0.068 Uiso 1 1 calc R . .
C4 C 1.0211(4) 0.09647(17) 0.90286(9) 0.0586(5) Uani 1 1 d . . .
H4 H 1.1459 0.0430 0.9094 0.070 Uiso 1 1 calc R . .
C5 C 1.0206(3) 0.21692(15) 0.92627(8) 0.0506(5) Uani 1 1 d . . .
H5 H 1.1451 0.2432 0.9483 0.061 Uiso 1 1 calc R . .
C6 C 0.8387(3) 0.29789(14) 0.91730(6) 0.0380(4) Uani 1 1 d . . .
C7 C 0.8290(3) 0.43315(13) 0.93982(7) 0.0369(4) Uani 1 1 d . . .
H7 H 0.6877 0.4408 0.9626 0.044 Uiso 1 1 calc R . .
C8 C 0.8083(3) 0.52541(13) 0.89039(6) 0.0365(4) Uani 1 1 d . . .
C9 C 0.9641(3) 0.51781(16) 0.84429(7) 0.0454(4) Uani 1 1 d . . .
H9 H 1.0782 0.4559 0.8448 0.055 Uiso 1 1 calc R . .
C10 C 0.9526(3) 0.59802(16) 0.79939(8) 0.0490(5) Uani 1 1 d . . .
H10 H 1.0613 0.5921 0.7703 0.059 Uiso 1 1 calc R . .
C11 C 0.7783(3) 0.69015(15) 0.79630(7) 0.0433(4) Uani 1 1 d . . .
C12 C 0.7567(4) 0.77323(18) 0.74944(8) 0.0568(5) Uani 1 1 d . . .
H12 H 0.8643 0.7696 0.7200 0.068 Uiso 1 1 calc R . .
C13 C 0.5818(4) 0.85806(19) 0.74668(8) 0.0602(5) Uani 1 1 d . . .
H13 H 0.5711 0.9128 0.7157 0.072 Uiso 1 1 calc R . .
C14 C 0.4182(4) 0.86362(18) 0.78994(8) 0.0548(5) Uani 1 1 d . . .
H14 H 0.2956 0.9202 0.7871 0.066 Uiso 1 1 calc R . .
C15 C 0.4353(3) 0.78751(16) 0.83626(7) 0.0450(4) Uani 1 1 d . . .
H15 H 0.3256 0.7933 0.8651 0.054 Uiso 1 1 calc R . .
C16 C 0.6172(3) 0.69990(15) 0.84119(6) 0.0372(4) Uani 1 1 d . . .
C17 C 0.6442(3) 0.61853(13) 0.88913(6) 0.0350(3) Uani 1 1 d . . .
C18 C 1.0315(3) 0.46547(14) 0.97887(7) 0.0444(4) Uani 1 1 d . . .
H18A H 1.0272 0.4099 1.0118 0.053 Uiso 1 1 calc R . .
H18B H 1.1746 0.4492 0.9586 0.053 Uiso 1 1 calc R . .
C19 C 1.0320(3) 0.60049(16) 0.99922(8) 0.0487(4) Uani 1 1 d . . .
H19A H 1.1677 0.6139 1.0227 0.058 Uiso 1 1 calc R . .
H19B H 1.0447 0.6558 0.9664 0.058 Uiso 1 1 calc R . .
O1 O 0.8338(2) 0.63562(12) 1.03086(5) 0.0519(3) Uani 1 1 d . . .
H1 H 0.7199 0.6333 1.0101 0.078 Uiso 1 1 calc R . .
O2 O 0.5040(2) 0.63063(10) 0.93592(5) 0.0440(3) Uani 1 1 d . . .
H2 H 0.4506 0.7024 0.9370 0.066 Uiso 1 1 calc R . .

loop_
_atom_site_aniso_label
_atom_site_aniso_U_11
_atom_site_aniso_U_22
_atom_site_aniso_U_33
_atom_site_aniso_U_23
_atom_site_aniso_U_13
_atom_site_aniso_U_12
C1 0.0513(10) 0.0369(9) 0.0662(11) -0.0049(8) -0.0123(10) 0.0032(8)
C2 0.0700(13) 0.0457(11) 0.0702(13) -0.0100(10) -0.0181(12) -0.0083(11)
C3 0.0768(14) 0.0327(9) 0.0599(11) -0.0069(8) -0.0005(11) -0.0004(10)
C4 0.0644(12) 0.0374(9) 0.0739(13) -0.0021(9) -0.0078(11) 0.0124(9)
C5 0.0512(11) 0.0393(9) 0.0613(11) -0.0048(8) -0.0099(9) 0.0043(9)
C6 0.0446(9) 0.0300(8) 0.0395(8) 0.0020(6) 0.0010(7) 0.0011(7)
C7 0.0407(8) 0.0298(7) 0.0403(8) -0.0001(7) 0.0028(8) 0.0012(7)
C8 0.0437(9) 0.0286(8) 0.0371(8) -0.0028(6) 0.0032(8) -0.0030(7)
C9 0.0511(10) 0.0358(8) 0.0494(9) -0.0047(7) 0.0114(8) 0.0049(8)
C10 0.0580(11) 0.0442(9) 0.0447(9) -0.0034(8) 0.0162(9) -0.0017(8)
C11 0.0584(11) 0.0352(8) 0.0362(8) -0.0026(7) 0.0033(8) -0.0089(8)
C12 0.0791(14) 0.0507(11) 0.0407(9) 0.0058(8) 0.0052(9) -0.0093(10)
C13 0.0876(15) 0.0485(10) 0.0445(10) 0.0117(9) -0.0091(11) -0.0060(11)
C14 0.0674(13) 0.0411(9) 0.0557(11) 0.0035(9) -0.0178(10) -0.0010(9)
C15 0.0521(11) 0.0380(9) 0.0450(9) -0.0004(7) -0.0052(8) 0.0008(8)
C16 0.0464(9) 0.0281(7) 0.0371(8) -0.0022(6) -0.0028(7) -0.0071(7)
C17 0.0400(8) 0.0304(8) 0.0345(8) -0.0041(6) 0.0032(7) -0.0034(7)
C18 0.0483(10) 0.0375(8) 0.0475(9) -0.0052(8) -0.0043(8) -0.0012(8)
C19 0.0511(11) 0.0420(9) 0.0529(10) -0.0057(8) -0.0009(9) -0.0054(8)
O1 0.0589(8) 0.0453(7) 0.0516(7) -0.0108(6) -0.0015(7) -0.0015(7)
O2 0.0514(7) 0.0380(6) 0.0425(6) 0.0022(5) 0.0114(6) 0.0096(6)

loop_
_atom_type_symbol
_atom_type_description
_atom_type_scat_dispersion_real
_atom_type_scat_dispersion_imag
_atom_type_scat_source
C C 0.0033 0.0016 'International Tables Vol C Tables 4.2.6.8 and 6.1.1.4'
H H 0.0000 0.0000 'International Tables Vol C Tables 4.2.6.8 and 6.1.1.4'
O O 0.0106 0.0060 'International Tables Vol C Tables 4.2.6.8 and 6.1.1.4'

loop_
_geom_angle_atom_site_label_1
_geom_angle_atom_site_label_2
_geom_angle_atom_site_label_3
_geom_angle
_geom_angle_site_symmetry_1
_geom_angle_site_symmetry_3
_geom_angle_publ_flag
C2 C1 C6 121.88(18) . . ?
C2 C1 H1A 119.1 . . ?
C6 C1 H1A 119.1 . . ?
C3 C2 C1 119.76(18) . . ?
C3 C2 H2A 120.1 . . ?
C1 C2 H2A 120.1 . . ?
C4 C3 C2 119.35(17) . . ?
C4 C3 H3 120.3 . . ?
C2 C3 H3 120.3 . . ?
C3 C4 C5 120.74(19) . . ?
C3 C4 H4 119.6 . . ?
C5 C4 H4 119.6 . . ?
C6 C5 C4 120.88(18) . . ?
C6 C5 H5 119.6 . . ?
C4 C5 H5 119.6 . . ?
C5 C6 C1 117.36(15) . . ?
C5 C6 C7 124.02(16) . . ?
C1 C6 C7 118.60(15) . . ?
C8 C7 C6 109.91(13) . . ?
C8 C7 C18 112.00(13) . . ?
C6 C7 C18 112.92(13) . . ?
C8 C7 H7 107.2 . . ?
C6 C7 H7 107.2 . . ?
C18 C7 H7 107.2 . . ?
C17 C8 C9 117.93(14) . . ?
C17 C8 C7 122.23(14) . . ?
C9 C8 C7 119.83(14) . . ?
C10 C9 C8 121.94(16) . . ?
C10 C9 H9 119.0 . . ?
C8 C9 H9 119.0 . . ?
C9 C10 C11 120.65(16) . . ?
C9 C10 H10 119.7 . . ?
C11 C10 H10 119.7 . . ?
C10 C11 C16 119.18(15) . . ?
C10 C11 C12 122.34(17) . . ?
C16 C11 C12 118.48(18) . . ?
C13 C12 C11 121.00(19) . . ?
C13 C12 H12 119.5 . . ?
C11 C12 H12 119.5 . . ?
C12 C13 C14 120.20(18) . . ?
C12 C13 H13 119.9 . . ?
C14 C13 H13 119.9 . . ?
C15 C14 C13 120.69(19) . . ?
C15 C14 H14 119.7 . . ?
C13 C14 H14 119.7 . . ?
C14 C15 C16 120.74(18) . . ?
C14 C15 H15 119.6 . . ?
C16 C15 H15 119.6 . . ?
C15 C16 C11 118.80(15) . . ?
C15 C16 C17 122.99(15) . . ?
C11 C16 C17 118.20(15) . . ?
C8 C17 O2 117.44(13) . . ?
C8 C17 C16 121.86(14) . . ?
O2 C17 C16 120.69(13) . . ?
C19 C18 C7 113.83(15) . . ?
C19 C18 H18A 108.8 . . ?
C7 C18 H18A 108.8 . . ?
C19 C18 H18B 108.8 . . ?
C7 C18 H18B 108.8 . . ?
H18A C18 H18B 107.7 . . ?
O1 C19 C18 114.42(16) . . ?
O1 C19 H19A 108.7 . . ?
C18 C19 H19A 108.7 . . ?
O1 C19 H19B 108.7 . . ?
C18 C19 H19B 108.7 . . ?
H19A C19 H19B 107.6 . . ?
C19 O1 H1 109.5 . . ?
C17 O2 H2 109.5 . . ?

loop_
_geom_bond_atom_site_label_1
_geom_bond_atom_site_label_2
_geom_bond_distance
_geom_bond_site_symmetry_2
_geom_bond_publ_flag
C1 C2 1.376(3) . ?
C1 C6 1.377(2) . ?
C1 H1A 0.9300 . ?
C2 C3 1.371(3) . ?
C2 H2A 0.9300 . ?
C3 C4 1.355(3) . ?
C3 H3 0.9300 . ?
C4 C5 1.387(2) . ?
C4 H4 0.9300 . ?
C5 C6 1.373(2) . ?
C5 H5 0.9300 . ?
C6 C7 1.525(2) . ?
C7 C8 1.519(2) . ?
C7 C18 1.526(2) . ?
C7 H7 0.9800 . ?
C8 C17 1.368(2) . ?
C8 C9 1.410(2) . ?
C9 C10 1.354(2) . ?
C9 H9 0.9300 . ?
C10 C11 1.404(2) . ?
C10 H10 0.9300 . ?
C11 C16 1.410(2) . ?
C11 C12 1.412(2) . ?
C12 C13 1.354(3) . ?
C12 H12 0.9300 . ?
C13 C14 1.389(3) . ?
C13 H13 0.9300 . ?
C14 C15 1.355(2) . ?
C14 H14 0.9300 . ?
C15 C16 1.407(2) . ?
C15 H15 0.9300 . ?
C16 C17 1.424(2) . ?
C17 O2 1.3709(18) . ?
C18 C19 1.505(2) . ?
C18 H18A 0.9700 . ?
C18 H18B 0.9700 . ?
C19 O1 1.416(2) . ?
C19 H19A 0.9700 . ?
C19 H19B 0.9700 . ?
O1 H1 0.8200 . ?
O2 H2 0.8200 . ?

loop_
_geom_torsion_atom_site_label_1
_geom_torsion_atom_site_label_2
_geom_torsion_atom_site_label_3
_geom_torsion_atom_site_label_4
_geom_torsion
_geom_torsion_site_symmetry_1
_geom_torsion_site_symmetry_2
_geom_torsion_site_symmetry_3
_geom_torsion_site_symmetry_4
_geom_torsion_publ_flag
C6 C1 C2 C3 0.3(3) . . . . ?
C1 C2 C3 C4 0.5(3) . . . . ?
C2 C3 C4 C5 -0.7(3) . . . . ?
C3 C4 C5 C6 0.0(3) . . . . ?
C4 C5 C6 C1 0.9(3) . . . . ?
C4 C5 C6 C7 -177.80(17) . . . . ?
C2 C1 C6 C5 -1.0(3) . . . . ?
C2 C1 C6 C7 177.73(17) . . . . ?
C5 C6 C7 C8 119.79(18) . . . . ?
C1 C6 C7 C8 -58.9(2) . . . . ?
C5 C6 C7 C18 -6.1(2) . . . . ?
C1 C6 C7 C18 175.27(15) . . . . ?
C6 C7 C8 C17 129.97(15) . . . . ?
C18 C7 C8 C17 -103.65(18) . . . . ?
C6 C7 C8 C9 -51.2(2) . . . . ?
C18 C7 C8 C9 75.23(18) . . . . ?
C17 C8 C9 C10 -1.0(2) . . . . ?
C7 C8 C9 C10 -179.89(16) . . . . ?
C8 C9 C10 C11 -2.0(3) . . . . ?
C9 C10 C11 C16 1.2(3) . . . . ?
C9 C10 C11 C12 -178.23(18) . . . . ?
C10 C11 C12 C13 177.56(18) . . . . ?
C16 C11 C12 C13 -1.9(3) . . . . ?
C11 C12 C13 C14 -0.7(3) . . . . ?
C12 C13 C14 C15 2.2(3) . . . . ?
C13 C14 C15 C16 -0.9(3) . . . . ?
C14 C15 C16 C11 -1.7(2) . . . . ?
C14 C15 C16 C17 179.47(16) . . . . ?
C10 C11 C16 C15 -176.40(16) . . . . ?
C12 C11 C16 C15 3.1(2) . . . . ?
C10 C11 C16 C17 2.5(2) . . . . ?
C12 C11 C16 C17 -178.06(16) . . . . ?
C9 C8 C17 O2 -175.59(14) . . . . ?
C7 C8 C17 O2 3.3(2) . . . . ?
C9 C8 C17 C16 4.8(2) . . . . ?
C7 C8 C17 C16 -176.26(14) . . . . ?
C15 C16 C17 C8 173.21(15) . . . . ?
C11 C16 C17 C8 -5.6(2) . . . . ?
C15 C16 C17 O2 -6.3(2) . . . . ?
C11 C16 C17 O2 174.83(14) . . . . ?
C8 C7 C18 C19 52.34(19) . . . . ?
C6 C7 C18 C19 177.07(15) . . . . ?
C7 C18 C19 O1 60.0(2) . . . . ?

loop_
_cod_related_entry_id
_cod_related_entry_database
_cod_related_entry_code
1 ChemSpider 30659035
